data_4131915
loop_
_publ_author_name
'Wolf, Benjamin M.'
'Stuhl, Christoph'
'Maichle-M\"ossmer, C\"acilia'
'Anwander, Reiner'

_publ_section_title
;
 Dimethylcalcium.
;
_journal_issue 6
_journal_name_full 'Journal of the American Chemical Society'
_journal_page_first 2373
_journal_page_last 2383
_journal_paper_doi 10.1021/jacs.7b12984
_journal_volume 140
_journal_year 2018
_chemical_formula_sum 'C55 H88 B2 Ca N12'
_chemical_formula_weight 979.07
_space_group_crystal_system triclinic
_space_group_IT_number 2
_space_group_name_Hall '-P 1'
_space_group_name_H-M_alt 'P -1'
_atom_sites_solution_hydrogens mixed
_audit_creation_method SHELXL-2014/7
_cell_angle_alpha 96.07(2)
_cell_angle_beta 95.89(2)
_cell_angle_gamma 99.030(15)
_cell_formula_units_Z 2
_cell_length_a 11.864(9)
_cell_length_b 12.059(9)
_cell_length_c 20.598(17)
_cell_measurement_reflns_used 742
_cell_measurement_temperature 100(2)
_cell_measurement_theta_max 28.850
_cell_measurement_theta_min 1.690
_cell_volume 2873(4)
_computing_cell_refinement 'SAINT V8.37A (Bruker AXS Inc., 2015)'
_computing_data_collection 'Bruker Apex3'
_computing_data_reduction 'SAINT V8.37A (Bruker AXS Inc., 2015)'
_computing_molecular_graphics 'Bruker SHELXTL'
_computing_publication_material 'Bruker SHELXTL'
_computing_structure_refinement 'SHELXL-2014/7 (Sheldrick, 2014)'
_computing_structure_solution 'XT, VERSION 2014/5'
_diffrn_ambient_temperature 100(2)
_diffrn_measured_fraction_theta_full 1.000
_diffrn_measured_fraction_theta_max 1.000
_diffrn_measurement_device_type 'Smart Apex III Duo'
_diffrn_measurement_method omega/phi-scans
_diffrn_radiation_type MoK\a
_diffrn_radiation_wavelength 0.71073
_diffrn_reflns_av_R_equivalents 0.0925
_diffrn_reflns_av_unetI/netI 0.0730
_diffrn_reflns_Laue_measured_fraction_full 1.000
_diffrn_reflns_Laue_measured_fraction_max 1.000
_diffrn_reflns_limit_h_max 14
_diffrn_reflns_limit_h_min -14
_diffrn_reflns_limit_k_max 14
_diffrn_reflns_limit_k_min -14
_diffrn_reflns_limit_l_max 24
_diffrn_reflns_limit_l_min -24
_diffrn_reflns_number 62597
_diffrn_reflns_point_group_measured_fraction_full 1.000
_diffrn_reflns_point_group_measured_fraction_max 1.000
_diffrn_reflns_theta_full 25.242
_diffrn_reflns_theta_max 25.350
_diffrn_reflns_theta_min 1.723
_diffrn_source Imus-tube
_exptl_absorpt_coefficient_mu 0.155
_exptl_absorpt_correction_T_max 0.7458
_exptl_absorpt_correction_T_min 0.6285
_exptl_absorpt_correction_type numerical
_exptl_absorpt_process_details multi-scan
_exptl_crystal_colour colorless
_exptl_crystal_density_diffrn 1.132
_exptl_crystal_description plate
_exptl_crystal_F_000 1064
_exptl_crystal_size_max 0.160
_exptl_crystal_size_mid 0.154
_exptl_crystal_size_min 0.069
_refine_diff_density_max 0.234
_refine_diff_density_min -0.477
_refine_diff_density_rms 0.054
_refine_ls_extinction_method none
_refine_ls_goodness_of_fit_ref 1.016
_refine_ls_hydrogen_treatment mixed
_refine_ls_matrix_type full
_refine_ls_number_parameters 695
_refine_ls_number_reflns 10527
_refine_ls_number_restraints 36
_refine_ls_restrained_S_all 1.016
_refine_ls_R_factor_all 0.0887
_refine_ls_R_factor_gt 0.0489
_refine_ls_shift/su_max 0.001
_refine_ls_shift/su_mean 0.000
_refine_ls_structure_factor_coef Fsqd
_refine_ls_weighting_details 'w=1/[\s^2^(Fo^2^)+(0.0413P)^2^+1.3623P] where P=(Fo^2^+2Fc^2^)/3'
_refine_ls_weighting_scheme calc
_refine_ls_wR_factor_gt 0.0988
_refine_ls_wR_factor_ref 0.1148
_reflns_Friedel_coverage 0.000
_reflns_number_gt 7211
_reflns_number_total 10527
_reflns_threshold_expression 'I > 2\s(I)'
_cod_data_source_file ja7b12984_si_002.cif
_cod_data_source_block 4_mo_BW341_3_0m_4
_cod_database_code 4131915
_shelx_shelxl_version_number 2014/7
_shelx_space_group_comment
;
The symmetry employed for this shelxl refinement is uniquely defined
by the following loop, which should always be used as a source of
symmetry information in preference to the above space-group names.
They are only intended as comments.
;
_shelx_estimated_absorpt_t_min 0.976
_shelx_estimated_absorpt_t_max 0.989

loop_
_space_group_symop_operation_xyz
'x, y, z'
'-x, -y, -z'

loop_
_atom_site_label
_atom_site_type_symbol
_atom_site_fract_x
_atom_site_fract_y
_atom_site_fract_z
_atom_site_U_iso_or_equiv
_atom_site_adp_type
_atom_site_occupancy
_atom_site_site_symmetry_order
_atom_site_calc_flag
_atom_site_refinement_flags_posn
_atom_site_refinement_flags_adp
_atom_site_refinement_flags_occupancy
_atom_site_disorder_assembly
_atom_site_disorder_group
C1 C 0.46386(19) 0.63655(18) 0.18115(10) 0.0164(5) Uani 1 1 d . . . . .
C2 C 0.5829(2) 0.64126(19) 0.19551(11) 0.0202(5) Uani 1 1 d . . . . .
H2 H 0.6389 0.6515 0.1659 0.024 Uiso 1 1 calc R U . . .
C3 C 0.60245(19) 0.62814(19) 0.26127(11) 0.0184(5) Uani 1 1 d . . . . .
C4 C 0.40079(19) 0.65848(19) 0.11639(11) 0.0187(5) Uani 1 1 d . . . . .
C5 C 0.4130(2) 0.7874(2) 0.11542(12) 0.0269(6) Uani 1 1 d . . . . .
H5A H 0.3731 0.8029 0.0742 0.040 Uiso 1 1 calc R U . . .
H5B H 0.4947 0.8204 0.1188 0.040 Uiso 1 1 calc R U . . .
H5C H 0.3792 0.8207 0.1527 0.040 Uiso 1 1 calc R U . . .
C6 C 0.4562(2) 0.6077(2) 0.05808(12) 0.0317(6) Uani 1 1 d . . . . .
H6A H 0.4172 0.6241 0.0167 0.047 Uiso 1 1 calc R U . . .
H6B H 0.4487 0.5256 0.0581 0.047 Uiso 1 1 calc R U . . .
H6C H 0.5378 0.6412 0.0624 0.047 Uiso 1 1 calc R U . . .
C7 C 0.27345(19) 0.6051(2) 0.10816(11) 0.0221(5) Uani 1 1 d . . . . .
H7A H 0.2363 0.6191 0.0658 0.033 Uiso 1 1 calc R U . . .
H7B H 0.2360 0.6387 0.1438 0.033 Uiso 1 1 calc R U . . .
H7C H 0.2665 0.5234 0.1097 0.033 Uiso 1 1 calc R U . . .
C8 C 0.7151(2) 0.6259(2) 0.30182(12) 0.0275(6) Uani 1 1 d . . . . .
H8A H 0.7285 0.6867 0.3387 0.041 Uiso 1 1 calc R U . . .
H8B H 0.7777 0.6367 0.2743 0.041 Uiso 1 1 calc R U . . .
H8C H 0.7124 0.5527 0.3188 0.041 Uiso 1 1 calc R U . . .
C9 C 0.33540(19) 0.32478(19) 0.38315(10) 0.0167(5) Uani 1 1 d . . . . .
C10 C 0.4413(2) 0.32695(19) 0.42168(11) 0.0204(5) Uani 1 1 d . . . . .
H10 H 0.4617 0.2700 0.4469 0.024 Uiso 1 1 calc R U . . .
C11 C 0.50940(19) 0.42823(19) 0.41547(10) 0.0175(5) Uani 1 1 d . . . . .
C12 C 0.2286(2) 0.2347(2) 0.37884(11) 0.0214(5) Uani 1 1 d . . . . .
C13A C 0.1867(3) 0.2384(3) 0.44776(16) 0.0296(9) Uani 0.749(4) 1 d . U P A 1
H13A H 0.1182 0.1807 0.4464 0.044 Uiso 0.749(4) 1 calc R U P A 1
H13B H 0.1679 0.3134 0.4606 0.044 Uiso 0.749(4) 1 calc R U P A 1
H13C H 0.2476 0.2236 0.4799 0.044 Uiso 0.749(4) 1 calc R U P A 1
C14A C 0.2632(3) 0.1146(3) 0.36294(17) 0.0290(9) Uani 0.749(4) 1 d . U P A 1
H14A H 0.1957 0.0558 0.3621 0.043 Uiso 0.749(4) 1 calc R U P A 1
H14B H 0.3234 0.1041 0.3969 0.043 Uiso 0.749(4) 1 calc R U P A 1
H14C H 0.2919 0.1093 0.3200 0.043 Uiso 0.749(4) 1 calc R U P A 1
C15A C 0.1349(3) 0.2491(3) 0.32817(16) 0.0282(9) Uani 0.749(4) 1 d . U P A 1
H15A H 0.0710 0.1859 0.3254 0.042 Uiso 0.749(4) 1 calc R U P A 1
H15B H 0.1640 0.2507 0.2854 0.042 Uiso 0.749(4) 1 calc R U P A 1
H15C H 0.1079 0.3204 0.3404 0.042 Uiso 0.749(4) 1 calc R U P A 1
C13B C 0.2320(9) 0.1579(9) 0.4271(5) 0.033(3) Uani 0.251(4) 1 d . U P A 2
H13D H 0.1583 0.1061 0.4222 0.049 Uiso 0.251(4) 1 calc R U P A 2
H13E H 0.2459 0.2005 0.4711 0.049 Uiso 0.251(4) 1 calc R U P A 2
H13F H 0.2940 0.1143 0.4208 0.049 Uiso 0.251(4) 1 calc R U P A 2
C14B C 0.1946(9) 0.1765(9) 0.3071(5) 0.029(3) Uani 0.251(4) 1 d . U P A 2
H14D H 0.1180 0.1302 0.3032 0.044 Uiso 0.251(4) 1 calc R U P A 2
H14E H 0.2506 0.1282 0.2957 0.044 Uiso 0.251(4) 1 calc R U P A 2
H14F H 0.1937 0.2343 0.2771 0.044 Uiso 0.251(4) 1 calc R U P A 2
C15B C 0.1230(9) 0.3061(9) 0.3913(5) 0.034(3) Uani 0.251(4) 1 d . U P A 2
H15D H 0.0526 0.2531 0.3941 0.052 Uiso 0.251(4) 1 calc R U P A 2
H15E H 0.1103 0.3502 0.3547 0.052 Uiso 0.251(4) 1 calc R U P A 2
H15F H 0.1437 0.3574 0.4325 0.052 Uiso 0.251(4) 1 calc R U P A 2
C16 C 0.62997(19) 0.4715(2) 0.44793(12) 0.0238(6) Uani 1 1 d . . . . .
H16A H 0.6343 0.5481 0.4705 0.036 Uiso 1 1 calc R U . . .
H16B H 0.6832 0.4732 0.4145 0.036 Uiso 1 1 calc R U . . .
H16C H 0.6510 0.4214 0.4800 0.036 Uiso 1 1 calc R U . . .
C17 C 0.22465(19) 0.70752(19) 0.41404(10) 0.0171(5) Uani 1 1 d . . . . .
C18 C 0.3091(2) 0.79770(19) 0.44539(11) 0.0202(5) Uani 1 1 d . . . . .
H18 H 0.2975 0.8593 0.4753 0.024 Uiso 1 1 calc R U . . .
C19 C 0.4122(2) 0.77901(19) 0.42415(10) 0.0176(5) Uani 1 1 d . . . . .
C20 C 0.1000(2) 0.6815(2) 0.42653(11) 0.0225(6) Uani 1 1 d . . . . .
C21 C 0.0285(2) 0.5907(2) 0.37383(12) 0.0343(7) Uani 1 1 d . . . . .
H21A H -0.0504 0.5740 0.3847 0.051 Uiso 1 1 calc R U . . .
H21B H 0.0626 0.5217 0.3724 0.051 Uiso 1 1 calc R U . . .
H21C H 0.0277 0.6186 0.3308 0.051 Uiso 1 1 calc R U . . .
C22 C 0.0468(2) 0.7905(2) 0.42944(13) 0.0358(7) Uani 1 1 d . . . . .
H22A H -0.0344 0.7724 0.4360 0.054 Uiso 1 1 calc R U . . .
H22B H 0.0530 0.8231 0.3881 0.054 Uiso 1 1 calc R U . . .
H22C H 0.0879 0.8451 0.4661 0.054 Uiso 1 1 calc R U . . .
C23 C 0.0978(2) 0.6361(2) 0.49383(11) 0.0275(6) Uani 1 1 d . . . . .
H23A H 0.0181 0.6191 0.5034 0.041 Uiso 1 1 calc R U . . .
H23B H 0.1420 0.6933 0.5282 0.041 Uiso 1 1 calc R U . . .
H23C H 0.1317 0.5670 0.4926 0.041 Uiso 1 1 calc R U . . .
C24 C 0.5278(2) 0.85161(19) 0.44094(12) 0.0232(6) Uani 1 1 d . . . . .
H24A H 0.5861 0.8037 0.4489 0.035 Uiso 1 1 calc R U . . .
H24B H 0.5279 0.9042 0.4806 0.035 Uiso 1 1 calc R U . . .
H24C H 0.5454 0.8945 0.4043 0.035 Uiso 1 1 calc R U . . .
C25 C 0.01720(19) 0.68210(18) 0.18950(10) 0.0152(5) Uani 1 1 d . . . . .
C26 C -0.09137(19) 0.64716(19) 0.15178(11) 0.0181(5) Uani 1 1 d . . . . .
H26 H -0.1403 0.6945 0.1339 0.022 Uiso 1 1 calc R U . . .
C27 C -0.11224(19) 0.53000(19) 0.14614(10) 0.0166(5) Uani 1 1 d . . . . .
C28 C 0.07799(19) 0.80352(19) 0.20851(11) 0.0184(5) Uani 1 1 d . . . . .
C29 C -0.0025(2) 0.8701(2) 0.24494(12) 0.0282(6) Uani 1 1 d . . . . .
H29A H 0.0350 0.9490 0.2569 0.042 Uiso 1 1 calc R U . . .
H29B H -0.0194 0.8363 0.2848 0.042 Uiso 1 1 calc R U . . .
H29C H -0.0743 0.8672 0.2162 0.042 Uiso 1 1 calc R U . . .
C30 C 0.1028(2) 0.8569(2) 0.14523(12) 0.0265(6) Uani 1 1 d . . . . .
H30A H 0.1374 0.9368 0.1569 0.040 Uiso 1 1 calc R U . . .
H30B H 0.0307 0.8510 0.1162 0.040 Uiso 1 1 calc R U . . .
H30C H 0.1560 0.8168 0.1225 0.040 Uiso 1 1 calc R U . . .
C31 C 0.1912(2) 0.81137(19) 0.25372(11) 0.0222(5) Uani 1 1 d . . . . .
H31A H 0.2279 0.8908 0.2643 0.033 Uiso 1 1 calc R U . . .
H31B H 0.2427 0.7686 0.2313 0.033 Uiso 1 1 calc R U . . .
H31C H 0.1751 0.7798 0.2944 0.033 Uiso 1 1 calc R U . . .
C32 C -0.2170(2) 0.4499(2) 0.11244(12) 0.0259(6) Uani 1 1 d . . . . .
H32A H -0.1931 0.3852 0.0878 0.039 Uiso 1 1 calc R U . . .
H32B H -0.2609 0.4892 0.0821 0.039 Uiso 1 1 calc R U . . .
H32C H -0.2651 0.4231 0.1454 0.039 Uiso 1 1 calc R U . . .
C33 C 0.27958(19) 0.30227(18) 0.13553(11) 0.0177(5) Uani 1 1 d . . . . .
C34 C 0.21786(19) 0.29737(18) 0.07255(11) 0.0189(5) Uani 1 1 d . . . . .
H34 H 0.2424 0.2735 0.0316 0.023 Uiso 1 1 calc R U . . .
C35 C 0.11561(19) 0.33362(18) 0.08160(10) 0.0171(5) Uani 1 1 d . . . . .
C36 C 0.39293(19) 0.26156(19) 0.15291(11) 0.0181(5) Uani 1 1 d . . . . .
C37 C 0.4571(2) 0.3226(2) 0.21865(12) 0.0271(6) Uani 1 1 d . . . . .
H37A H 0.5293 0.2940 0.2280 0.041 Uiso 1 1 calc R U . . .
H37B H 0.4091 0.3085 0.2539 0.041 Uiso 1 1 calc R U . . .
H37C H 0.4739 0.4041 0.2161 0.041 Uiso 1 1 calc R U . . .
C38 C 0.4718(2) 0.2813(2) 0.09896(12) 0.0289(6) Uani 1 1 d . . . . .
H38A H 0.5433 0.2528 0.1102 0.043 Uiso 1 1 calc R U . . .
H38B H 0.4893 0.3624 0.0955 0.043 Uiso 1 1 calc R U . . .
H38C H 0.4328 0.2411 0.0568 0.043 Uiso 1 1 calc R U . . .
C39 C 0.3653(2) 0.1335(2) 0.15716(12) 0.0264(6) Uani 1 1 d . . . . .
H39A H 0.4369 0.1047 0.1676 0.040 Uiso 1 1 calc R U . . .
H39B H 0.3257 0.0945 0.1149 0.040 Uiso 1 1 calc R U . . .
H39C H 0.3157 0.1200 0.1917 0.040 Uiso 1 1 calc R U . . .
C40 C 0.0225(2) 0.3523(2) 0.03105(11) 0.0228(6) Uani 1 1 d . . . . .
H40A H 0.0004 0.4261 0.0430 0.034 Uiso 1 1 calc R U . . .
H40B H -0.0444 0.2925 0.0292 0.034 Uiso 1 1 calc R U . . .
H40C H 0.0507 0.3506 -0.0121 0.034 Uiso 1 1 calc R U . . .
C41 C -0.19520(19) 0.12981(18) 0.13061(11) 0.0162(5) Uani 1 1 d . . . . .
C42 C -0.2414(2) 0.16257(19) 0.18905(11) 0.0199(5) Uani 1 1 d . . . . .
H42 H -0.3084 0.1256 0.2045 0.024 Uiso 1 1 calc R U . . .
C43 C -0.16900(19) 0.25916(19) 0.21865(11) 0.0178(5) Uani 1 1 d . . . . .
C44 C -0.24068(19) 0.02957(19) 0.07784(11) 0.0171(5) Uani 1 1 d . . . . .
C45 C -0.1634(2) 0.0291(2) 0.02241(12) 0.0345(7) Uani 1 1 d . . . . .
H45A H -0.1906 -0.0385 -0.0095 0.052 Uiso 1 1 calc R U . . .
H45B H -0.0841 0.0285 0.0410 0.052 Uiso 1 1 calc R U . . .
H45C H -0.1663 0.0970 0.0004 0.052 Uiso 1 1 calc R U . . .
C46 C -0.2419(2) -0.0812(2) 0.10865(12) 0.0282(6) Uani 1 1 d . . . . .
H46A H -0.2772 -0.1453 0.0758 0.042 Uiso 1 1 calc R U . . .
H46B H -0.2862 -0.0793 0.1462 0.042 Uiso 1 1 calc R U . . .
H46C H -0.1628 -0.0895 0.1236 0.042 Uiso 1 1 calc R U . . .
C47 C -0.3634(2) 0.0367(2) 0.04986(12) 0.0286(6) Uani 1 1 d . . . . .
H47A H -0.3927 -0.0281 0.0163 0.043 Uiso 1 1 calc R U . . .
H47B H -0.3636 0.1071 0.0301 0.043 Uiso 1 1 calc R U . . .
H47C H -0.4126 0.0355 0.0853 0.043 Uiso 1 1 calc R U . . .
C48 C -0.1736(2) 0.3331(2) 0.28131(11) 0.0252(6) Uani 1 1 d . . . . .
H48A H -0.1624 0.4125 0.2733 0.038 Uiso 1 1 calc R U . . .
H48B H -0.1127 0.3221 0.3147 0.038 Uiso 1 1 calc R U . . .
H48C H -0.2486 0.3130 0.2968 0.038 Uiso 1 1 calc R U . . .
C100 C 0.7429(2) 1.0286(2) 0.34961(12) 0.0287(6) Uani 1 1 d . . . . .
C101 C 0.6952(2) 0.9344(2) 0.30476(12) 0.0294(6) Uani 1 1 d . . . . .
H101 H 0.7408 0.8788 0.2937 0.035 Uiso 1 1 calc R U . . .
C102 C 0.5823(2) 0.9203(2) 0.27599(12) 0.0314(6) Uani 1 1 d . . . . .
H102 H 0.5509 0.8544 0.2463 0.038 Uiso 1 1 calc R U . . .
C103 C 0.5148(2) 1.0013(2) 0.29003(13) 0.0331(7) Uani 1 1 d . . . . .
H103 H 0.4376 0.9917 0.2700 0.040 Uiso 1 1 calc R U . . .
C104 C 0.5621(3) 1.0970(2) 0.33398(13) 0.0348(7) Uani 1 1 d . . . . .
H104 H 0.5173 1.1541 0.3434 0.042 Uiso 1 1 calc R U . . .
C105 C 0.6742(2) 1.1095(2) 0.36408(12) 0.0305(6) Uani 1 1 d . . . . .
H105 H 0.7047 1.1741 0.3950 0.037 Uiso 1 1 calc R U . . .
C106 C 0.8655(2) 1.0416(3) 0.38206(16) 0.0548(9) Uani 1 1 d . . . . .
H10A H 0.8920 1.1203 0.4015 0.082 Uiso 1 1 calc R U . . .
H10B H 0.9151 1.0212 0.3491 0.082 Uiso 1 1 calc R U . . .
H10C H 0.8687 0.9917 0.4166 0.082 Uiso 1 1 calc R U . . .
N1 N 0.49940(15) 0.61589(15) 0.28555(9) 0.0158(4) Uani 1 1 d . . . . .
N2 N 0.41136(15) 0.61926(15) 0.23585(8) 0.0162(4) Uani 1 1 d . . . . .
N3 N 0.44719(15) 0.48477(15) 0.37453(8) 0.0154(4) Uani 1 1 d . . . . .
N4 N 0.33874(15) 0.41979(15) 0.35363(8) 0.0158(4) Uani 1 1 d . . . . .
N5 N 0.39003(15) 0.68128(15) 0.38156(8) 0.0155(4) Uani 1 1 d . . . . .
N6 N 0.27304(15) 0.63762(15) 0.37417(9) 0.0171(4) Uani 1 1 d . . . . .
N7 N -0.02021(15) 0.49656(15) 0.17873(8) 0.0155(4) Uani 1 1 d . . . . .
N8 N 0.06108(15) 0.59100(15) 0.20655(8) 0.0152(4) Uani 1 1 d . . . . .
N9 N 0.11477(15) 0.35847(15) 0.14801(8) 0.0158(4) Uani 1 1 d . . . . .
N10 N 0.21806(15) 0.34115(15) 0.18171(9) 0.0166(4) Uani 1 1 d . . . . .
N11 N -0.08373(15) 0.28214(15) 0.17942(9) 0.0170(4) Uani 1 1 d . . . . .
N12 N -0.10008(15) 0.20161(15) 0.12482(9) 0.0169(4) Uani 1 1 d . . . . .
Ca1 Ca 0.23321(4) 0.51241(4) 0.26654(2) 0.01488(12) Uani 1 1 d . . . . .
B1 B 0.4808(2) 0.6087(2) 0.35908(12) 0.0161(6) Uani 1 1 d . . . . .
H01 H 0.5659(17) 0.6438(17) 0.3891(10) 0.011(5) Uiso 1 1 d . . . . .
B2 B 0.0171(2) 0.3807(2) 0.18959(13) 0.0154(6) Uani 1 1 d . . . . .
H02 H 0.0542(16) 0.3910(16) 0.2446(10) 0.010(5) Uiso 1 1 d . . . . .

loop_
_atom_site_aniso_label
_atom_site_aniso_U_11
_atom_site_aniso_U_22
_atom_site_aniso_U_33
_atom_site_aniso_U_23
_atom_site_aniso_U_13
_atom_site_aniso_U_12
C1 0.0219(13) 0.0148(12) 0.0122(12) -0.0007(9) 0.0037(10) 0.0028(10)
C2 0.0190(13) 0.0247(13) 0.0191(13) 0.0042(10) 0.0089(10) 0.0051(10)
C3 0.0169(13) 0.0206(13) 0.0186(13) 0.0012(10) 0.0047(10) 0.0052(10)
C4 0.0210(13) 0.0231(13) 0.0122(12) 0.0027(10) 0.0040(10) 0.0025(10)
C5 0.0293(15) 0.0277(14) 0.0220(14) 0.0089(11) -0.0021(11) -0.0006(11)
C6 0.0336(16) 0.0480(17) 0.0149(13) 0.0016(12) 0.0047(11) 0.0117(13)
C7 0.0266(14) 0.0240(13) 0.0144(12) 0.0021(10) 0.0008(11) 0.0013(11)
C8 0.0193(14) 0.0394(16) 0.0268(14) 0.0084(12) 0.0049(11) 0.0103(12)
C9 0.0207(13) 0.0188(12) 0.0106(12) 0.0008(9) 0.0032(10) 0.0029(10)
C10 0.0254(14) 0.0207(13) 0.0164(13) 0.0059(10) 0.0011(10) 0.0067(11)
C11 0.0190(13) 0.0223(13) 0.0120(12) 0.0019(10) -0.0004(10) 0.0075(10)
C12 0.0220(13) 0.0259(14) 0.0149(12) 0.0006(10) 0.0036(10) -0.0001(11)
C13A 0.0267(18) 0.037(2) 0.0236(18) 0.0036(15) 0.0053(14) 0.0010(15)
C14A 0.0310(19) 0.0231(17) 0.0310(19) 0.0001(14) 0.0031(15) 0.0014(14)
C15A 0.0277(18) 0.0302(18) 0.0243(18) 0.0099(15) -0.0010(14) -0.0040(15)
C13B 0.031(4) 0.032(4) 0.033(4) 0.006(3) 0.003(3) -0.002(3)
C14B 0.029(4) 0.028(4) 0.028(4) -0.002(3) 0.004(3) 0.000(3)
C15B 0.033(4) 0.035(4) 0.036(4) 0.004(3) 0.008(3) 0.002(3)
C16 0.0217(14) 0.0296(14) 0.0212(13) 0.0075(11) -0.0017(11) 0.0072(11)
C17 0.0237(13) 0.0203(13) 0.0078(11) -0.0002(10) -0.0005(10) 0.0082(10)
C18 0.0311(15) 0.0194(13) 0.0111(12) -0.0012(10) 0.0025(11) 0.0098(11)
C19 0.0264(14) 0.0182(12) 0.0076(11) 0.0014(9) -0.0001(10) 0.0040(10)
C20 0.0207(13) 0.0333(14) 0.0143(13) -0.0027(11) 0.0019(10) 0.0105(11)
C21 0.0198(14) 0.0581(19) 0.0210(14) -0.0077(13) 0.0017(11) 0.0035(13)
C22 0.0359(17) 0.0536(19) 0.0260(15) 0.0078(13) 0.0089(13) 0.0276(14)
C23 0.0232(14) 0.0392(16) 0.0195(14) 0.0025(12) 0.0017(11) 0.0052(12)
C24 0.0290(14) 0.0192(13) 0.0195(13) 0.0019(10) 0.0025(11) -0.0011(11)
C25 0.0189(13) 0.0201(12) 0.0079(11) 0.0025(9) 0.0032(9) 0.0058(10)
C26 0.0166(13) 0.0235(13) 0.0154(12) 0.0044(10) 0.0004(10) 0.0064(10)
C27 0.0162(12) 0.0223(13) 0.0110(12) 0.0018(10) -0.0001(10) 0.0039(10)
C28 0.0202(13) 0.0193(12) 0.0158(12) 0.0028(10) 0.0010(10) 0.0038(10)
C29 0.0349(16) 0.0270(14) 0.0230(14) -0.0020(11) -0.0009(12) 0.0125(12)
C30 0.0302(15) 0.0233(14) 0.0245(14) 0.0071(11) -0.0006(12) -0.0006(11)
C31 0.0258(14) 0.0182(13) 0.0202(13) -0.0005(10) -0.0024(11) 0.0017(11)
C32 0.0205(14) 0.0284(14) 0.0258(14) 0.0008(11) -0.0065(11) 0.0033(11)
C33 0.0213(13) 0.0156(12) 0.0164(12) -0.0009(10) 0.0069(10) 0.0023(10)
C34 0.0251(14) 0.0188(12) 0.0113(12) -0.0035(10) 0.0049(10) 0.0008(10)
C35 0.0223(13) 0.0163(12) 0.0109(12) -0.0002(9) 0.0018(10) -0.0008(10)
C36 0.0211(13) 0.0196(12) 0.0136(12) -0.0021(10) 0.0021(10) 0.0064(10)
C37 0.0210(14) 0.0306(15) 0.0283(15) -0.0059(12) -0.0022(11) 0.0102(11)
C38 0.0262(15) 0.0343(15) 0.0307(15) 0.0075(12) 0.0096(12) 0.0122(12)
C39 0.0274(15) 0.0267(14) 0.0250(14) 0.0007(11) -0.0001(11) 0.0079(11)
C40 0.0238(14) 0.0301(14) 0.0132(12) 0.0044(10) -0.0015(10) 0.0020(11)
C41 0.0155(12) 0.0184(12) 0.0142(12) 0.0027(10) -0.0003(10) 0.0027(10)
C42 0.0187(13) 0.0222(13) 0.0183(13) 0.0016(10) 0.0049(10) 0.0006(10)
C43 0.0186(13) 0.0224(13) 0.0131(12) 0.0028(10) 0.0040(10) 0.0033(10)
C44 0.0186(13) 0.0195(12) 0.0120(12) -0.0008(10) 0.0009(10) 0.0025(10)
C45 0.0406(17) 0.0332(16) 0.0234(15) -0.0103(12) 0.0089(13) -0.0067(13)
C46 0.0376(16) 0.0220(14) 0.0235(14) -0.0008(11) -0.0013(12) 0.0056(12)
C47 0.0284(15) 0.0279(14) 0.0255(14) -0.0061(11) -0.0099(12) 0.0071(12)
C48 0.0281(14) 0.0257(14) 0.0196(13) -0.0030(11) 0.0069(11) -0.0005(11)
C100 0.0347(16) 0.0297(15) 0.0208(14) 0.0026(12) 0.0079(12) -0.0003(12)
C101 0.0372(16) 0.0275(15) 0.0237(14) 0.0003(11) 0.0082(12) 0.0053(12)
C102 0.0449(18) 0.0288(15) 0.0187(14) 0.0024(11) 0.0000(12) 0.0031(13)
C103 0.0389(17) 0.0325(16) 0.0267(15) 0.0069(12) -0.0032(13) 0.0049(13)
C104 0.0521(19) 0.0282(15) 0.0282(15) 0.0072(12) 0.0109(14) 0.0127(14)
C105 0.0456(18) 0.0231(14) 0.0187(14) -0.0033(11) 0.0061(13) -0.0045(13)
C106 0.0389(19) 0.056(2) 0.062(2) -0.0095(17) 0.0024(16) -0.0013(16)
N1 0.0159(10) 0.0181(10) 0.0132(10) 0.0008(8) 0.0011(8) 0.0034(8)
N2 0.0205(11) 0.0185(10) 0.0089(10) 0.0012(8) -0.0008(8) 0.0035(8)
N3 0.0149(10) 0.0193(10) 0.0104(10) -0.0010(8) -0.0021(8) 0.0024(8)
N4 0.0149(10) 0.0181(10) 0.0124(10) -0.0012(8) -0.0002(8) 0.0001(8)
N5 0.0166(10) 0.0192(10) 0.0098(10) 0.0002(8) 0.0000(8) 0.0025(8)
N6 0.0158(11) 0.0231(11) 0.0118(10) 0.0007(8) -0.0010(8) 0.0044(8)
N7 0.0147(10) 0.0185(10) 0.0117(10) -0.0016(8) -0.0003(8) 0.0013(8)
N8 0.0165(10) 0.0150(10) 0.0125(10) -0.0022(8) -0.0003(8) 0.0020(8)
N9 0.0172(10) 0.0189(10) 0.0108(10) 0.0004(8) 0.0000(8) 0.0035(8)
N10 0.0171(10) 0.0194(10) 0.0129(10) 0.0008(8) -0.0014(8) 0.0051(8)
N11 0.0193(11) 0.0184(10) 0.0121(10) -0.0017(8) 0.0029(8) 0.0013(8)
N12 0.0196(11) 0.0192(10) 0.0104(10) -0.0004(8) -0.0002(8) 0.0015(9)
Ca1 0.0161(3) 0.0186(3) 0.0089(2) -0.00101(18) -0.00083(19) 0.00311(19)
B1 0.0164(14) 0.0178(14) 0.0128(13) 0.0003(11) -0.0014(11) 0.0026(11)
B2 0.0168(14) 0.0159(14) 0.0130(14) 0.0007(11) 0.0006(11) 0.0030(11)

loop_
_atom_type_symbol
_atom_type_description
_atom_type_scat_dispersion_real
_atom_type_scat_dispersion_imag
_atom_type_scat_source
C C 0.0033 0.0016 'International Tables Vol C Tables 4.2.6.8 and 6.1.1.4'
H H 0.0000 0.0000 'International Tables Vol C Tables 4.2.6.8 and 6.1.1.4'
N N 0.0061 0.0033 'International Tables Vol C Tables 4.2.6.8 and 6.1.1.4'
Ca Ca 0.2262 0.3064 'International Tables Vol C Tables 4.2.6.8 and 6.1.1.4'
B B 0.0013 0.0007 'International Tables Vol C Tables 4.2.6.8 and 6.1.1.4'

loop_
_geom_angle_atom_site_label_1
_geom_angle_atom_site_label_2
_geom_angle_atom_site_label_3
_geom_angle
N2 C1 C2 109.91(19)
N2 C1 C4 123.5(2)
C2 C1 C4 126.3(2)
C3 C2 C1 106.4(2)
C3 C2 H2 126.8
C1 C2 H2 126.8
N1 C3 C2 108.0(2)
N1 C3 C8 123.6(2)
C2 C3 C8 128.4(2)
C1 C4 C7 111.72(19)
C1 C4 C5 108.39(18)
C7 C4 C5 110.03(19)
C1 C4 C6 109.66(19)
C7 C4 C6 108.29(19)
C5 C4 C6 108.7(2)
C4 C5 H5A 109.5
C4 C5 H5B 109.5
H5A C5 H5B 109.5
C4 C5 H5C 109.5
H5A C5 H5C 109.5
H5B C5 H5C 109.5
C4 C6 H6A 109.5
C4 C6 H6B 109.5
H6A C6 H6B 109.5
C4 C6 H6C 109.5
H6A C6 H6C 109.5
H6B C6 H6C 109.5
C4 C7 H7A 109.5
C4 C7 H7B 109.5
H7A C7 H7B 109.5
C4 C7 H7C 109.5
H7A C7 H7C 109.5
H7B C7 H7C 109.5
C3 C8 H8A 109.5
C3 C8 H8B 109.5
H8A C8 H8B 109.5
C3 C8 H8C 109.5
H8A C8 H8C 109.5
H8B C8 H8C 109.5
N4 C9 C10 109.9(2)
N4 C9 C12 123.8(2)
C10 C9 C12 126.1(2)
C11 C10 C9 106.4(2)
C11 C10 H10 126.8
C9 C10 H10 126.8
N3 C11 C10 107.8(2)
N3 C11 C16 125.1(2)
C10 C11 C16 127.1(2)
C13B C12 C9 115.2(5)
C15A C12 C9 113.2(2)
C15A C12 C13A 110.6(2)
C9 C12 C13A 107.9(2)
C13B C12 C14B 114.2(6)
C9 C12 C14B 110.4(4)
C15A C12 C14A 109.3(2)
C9 C12 C14A 108.8(2)
C13A C12 C14A 106.8(2)
C13B C12 C15B 107.7(6)
C9 C12 C15B 104.9(4)
C14B C12 C15B 103.2(6)
C12 C13A H13A 109.5
C12 C13A H13B 109.5
H13A C13A H13B 109.5
C12 C13A H13C 109.5
H13A C13A H13C 109.5
H13B C13A H13C 109.5
C12 C14A H14A 109.5
C12 C14A H14B 109.5
H14A C14A H14B 109.5
C12 C14A H14C 109.5
H14A C14A H14C 109.5
H14B C14A H14C 109.5
C12 C15A H15A 109.5
C12 C15A H15B 109.5
H15A C15A H15B 109.5
C12 C15A H15C 109.5
H15A C15A H15C 109.5
H15B C15A H15C 109.5
C12 C13B H13D 109.5
C12 C13B H13E 109.5
H13D C13B H13E 109.5
C12 C13B H13F 109.5
H13D C13B H13F 109.5
H13E C13B H13F 109.5
C12 C14B H14D 109.5
C12 C14B H14E 109.5
H14D C14B H14E 109.5
C12 C14B H14F 109.5
H14D C14B H14F 109.5
H14E C14B H14F 109.5
C12 C15B H15D 109.5
C12 C15B H15E 109.5
H15D C15B H15E 109.5
C12 C15B H15F 109.5
H15D C15B H15F 109.5
H15E C15B H15F 109.5
C11 C16 H16A 109.5
C11 C16 H16B 109.5
H16A C16 H16B 109.5
C11 C16 H16C 109.5
H16A C16 H16C 109.5
H16B C16 H16C 109.5
N6 C17 C18 109.7(2)
N6 C17 C20 122.8(2)
C18 C17 C20 127.2(2)
C19 C18 C17 106.5(2)
C19 C18 H18 126.7
C17 C18 H18 126.7
N5 C19 C18 107.5(2)
N5 C19 C24 124.3(2)
C18 C19 C24 128.2(2)
C17 C20 C21 112.01(19)
C17 C20 C22 110.1(2)
C21 C20 C22 109.9(2)
C17 C20 C23 107.70(18)
C21 C20 C23 108.3(2)
C22 C20 C23 108.78(19)
C20 C21 H21A 109.5
C20 C21 H21B 109.5
H21A C21 H21B 109.5
C20 C21 H21C 109.5
H21A C21 H21C 109.5
H21B C21 H21C 109.5
C20 C22 H22A 109.5
C20 C22 H22B 109.5
H22A C22 H22B 109.5
C20 C22 H22C 109.5
H22A C22 H22C 109.5
H22B C22 H22C 109.5
C20 C23 H23A 109.5
C20 C23 H23B 109.5
H23A C23 H23B 109.5
C20 C23 H23C 109.5
H23A C23 H23C 109.5
H23B C23 H23C 109.5
C19 C24 H24A 109.5
C19 C24 H24B 109.5
H24A C24 H24B 109.5
C19 C24 H24C 109.5
H24A C24 H24C 109.5
H24B C24 H24C 109.5
N8 C25 C26 110.1(2)
N8 C25 C28 124.0(2)
C26 C25 C28 125.95(19)
C27 C26 C25 106.20(19)
C27 C26 H26 126.9
C25 C26 H26 126.9
N7 C27 C26 107.71(19)
N7 C27 C32 124.0(2)
C26 C27 C32 128.3(2)
C25 C28 C31 112.18(18)
C25 C28 C29 108.48(19)
C31 C28 C29 108.73(19)
C25 C28 C30 108.96(18)
C31 C28 C30 109.55(19)
C29 C28 C30 108.88(19)
C28 C29 H29A 109.5
C28 C29 H29B 109.5
H29A C29 H29B 109.5
C28 C29 H29C 109.5
H29A C29 H29C 109.5
H29B C29 H29C 109.5
C28 C30 H30A 109.5
C28 C30 H30B 109.5
H30A C30 H30B 109.5
C28 C30 H30C 109.5
H30A C30 H30C 109.5
H30B C30 H30C 109.5
C28 C31 H31A 109.5
C28 C31 H31B 109.5
H31A C31 H31B 109.5
C28 C31 H31C 109.5
H31A C31 H31C 109.5
H31B C31 H31C 109.5
C27 C32 H32A 109.5
C27 C32 H32B 109.5
H32A C32 H32B 109.5
C27 C32 H32C 109.5
H32A C32 H32C 109.5
H32B C32 H32C 109.5
N10 C33 C34 109.5(2)
N10 C33 C36 122.4(2)
C34 C33 C36 127.9(2)
C35 C34 C33 107.1(2)
C35 C34 H34 126.4
C33 C34 H34 126.4
N9 C35 C34 107.19(19)
N9 C35 C40 123.7(2)
C34 C35 C40 129.0(2)
C33 C36 C37 112.05(18)
C33 C36 C38 110.41(19)
C37 C36 C38 108.4(2)
C33 C36 C39 107.66(19)
C37 C36 C39 109.53(19)
C38 C36 C39 108.73(19)
C36 C37 H37A 109.5
C36 C37 H37B 109.5
H37A C37 H37B 109.5
C36 C37 H37C 109.5
H37A C37 H37C 109.5
H37B C37 H37C 109.5
C36 C38 H38A 109.5
C36 C38 H38B 109.5
H38A C38 H38B 109.5
C36 C38 H38C 109.5
H38A C38 H38C 109.5
H38B C38 H38C 109.5
C36 C39 H39A 109.5
C36 C39 H39B 109.5
H39A C39 H39B 109.5
C36 C39 H39C 109.5
H39A C39 H39C 109.5
H39B C39 H39C 109.5
C35 C40 H40A 109.5
C35 C40 H40B 109.5
H40A C40 H40B 109.5
C35 C40 H40C 109.5
H40A C40 H40C 109.5
H40B C40 H40C 109.5
N12 C41 C42 110.7(2)
N12 C41 C44 120.53(19)
C42 C41 C44 128.8(2)
C43 C42 C41 105.6(2)
C43 C42 H42 127.2
C41 C42 H42 127.2
N11 C43 C42 107.5(2)
N11 C43 C48 122.0(2)
C42 C43 C48 130.5(2)
C41 C44 C47 109.56(18)
C41 C44 C45 110.45(19)
C47 C44 C45 109.8(2)
C41 C44 C46 109.35(19)
C47 C44 C46 108.8(2)
C45 C44 C46 108.8(2)
C44 C45 H45A 109.5
C44 C45 H45B 109.5
H45A C45 H45B 109.5
C44 C45 H45C 109.5
H45A C45 H45C 109.5
H45B C45 H45C 109.5
C44 C46 H46A 109.5
C44 C46 H46B 109.5
H46A C46 H46B 109.5
C44 C46 H46C 109.5
H46A C46 H46C 109.5
H46B C46 H46C 109.5
C44 C47 H47A 109.5
C44 C47 H47B 109.5
H47A C47 H47B 109.5
C44 C47 H47C 109.5
H47A C47 H47C 109.5
H47B C47 H47C 109.5
C43 C48 H48A 109.5
C43 C48 H48B 109.5
H48A C48 H48B 109.5
C43 C48 H48C 109.5
H48A C48 H48C 109.5
H48B C48 H48C 109.5
C101 C100 C105 118.0(2)
C101 C100 C106 120.7(2)
C105 C100 C106 121.3(2)
C102 C101 C100 121.1(2)
C102 C101 H101 119.4
C100 C101 H101 119.4
C103 C102 C101 120.7(2)
C103 C102 H102 119.7
C101 C102 H102 119.7
C102 C103 C104 118.8(3)
C102 C103 H103 120.6
C104 C103 H103 120.6
C105 C104 C103 120.4(3)
C105 C104 H104 119.8
C103 C104 H104 119.8
C104 C105 C100 120.9(2)
C104 C105 H105 119.5
C100 C105 H105 119.5
C100 C106 H10A 109.5
C100 C106 H10B 109.5
H10A C106 H10B 109.5
C100 C106 H10C 109.5
H10A C106 H10C 109.5
H10B C106 H10C 109.5
C3 N1 N2 110.03(18)
C3 N1 B1 125.95(18)
N2 N1 B1 123.86(18)
C1 N2 N1 105.70(18)
C1 N2 Ca1 139.33(14)
N1 N2 Ca1 107.09(13)
C11 N3 N4 109.62(18)
C11 N3 B1 127.19(19)
N4 N3 B1 122.74(17)
C9 N4 N3 106.24(17)
C9 N4 Ca1 143.64(15)
N3 N4 Ca1 109.60(13)
C19 N5 N6 109.77(17)
C19 N5 B1 126.23(19)
N6 N5 B1 121.97(18)
C17 N6 N5 106.46(18)
C17 N6 Ca1 141.94(14)
N5 N6 Ca1 105.80(12)
C27 N7 N8 110.19(18)
C27 N7 B2 135.61(19)
N8 N7 B2 114.15(17)
C25 N8 N7 105.83(17)
C25 N8 Ca1 147.72(15)
N7 N8 Ca1 106.43(13)
C35 N9 N10 109.90(17)
C35 N9 B2 131.84(19)
N10 N9 B2 117.32(17)
C35 N9 Ca1 143.31(14)
N10 N9 Ca1 57.78(10)
B2 N9 Ca1 75.35(13)
C33 N10 N9 106.22(18)
C33 N10 Ca1 138.22(15)
N9 N10 Ca1 94.28(12)
C43 N11 N12 110.28(18)
C43 N11 B2 128.42(19)
N12 N11 B2 121.30(17)
C41 N12 N11 106.00(17)
N2 Ca1 N6 87.27(7)
N2 Ca1 N10 96.86(7)
N6 Ca1 N10 160.98(6)
N2 Ca1 N4 94.00(8)
N6 Ca1 N4 69.05(8)
N10 Ca1 N4 92.10(8)
N2 Ca1 N8 106.48(8)
N6 Ca1 N8 101.90(7)
N10 Ca1 N8 94.74(7)
N4 Ca1 N8 157.42(6)
N2 Ca1 N9 107.92(7)
N6 Ca1 N9 163.04(6)
N10 Ca1 N9 27.93(5)
N4 Ca1 N9 115.95(8)
N8 Ca1 N9 67.13(7)
N2 Ca1 B2 133.85(8)
N6 Ca1 B2 132.99(7)
N10 Ca1 B2 53.51(7)
N4 Ca1 B2 118.52(8)
N8 Ca1 B2 51.99(8)
N9 Ca1 B2 30.04(6)
N2 Ca1 H02 154.3(5)
N6 Ca1 H02 117.1(5)
N10 Ca1 H02 63.0(5)
N4 Ca1 H02 102.1(5)
N8 Ca1 H02 62.7(5)
N9 Ca1 H02 46.9(5)
B2 Ca1 H02 21.0(5)
N3 B1 N1 113.06(18)
N3 B1 N5 109.88(19)
N1 B1 N5 112.09(18)
N3 B1 H01 106.5(10)
N1 B1 H01 106.6(10)
N5 B1 H01 108.3(10)
N11 B2 N9 112.77(19)
N11 B2 N7 113.13(19)
N9 B2 N7 110.83(18)
N11 B2 Ca1 151.61(16)
N9 B2 Ca1 74.60(13)
N7 B2 Ca1 87.40(13)
N11 B2 H02 106.8(10)
N9 B2 H02 107.9(10)
N7 B2 H02 104.9(10)
Ca1 B2 H02 46.7(10)

loop_
_geom_bond_atom_site_label_1
_geom_bond_atom_site_label_2
_geom_bond_distance
C1 N2 1.362(3)
C1 C2 1.404(3)
C1 C4 1.530(3)
C2 C3 1.381(3)
C2 H2 0.9500
C3 N1 1.361(3)
C3 C8 1.507(3)
C4 C7 1.531(3)
C4 C5 1.541(3)
C4 C6 1.543(3)
C5 H5A 0.9800
C5 H5B 0.9800
C5 H5C 0.9800
C6 H6A 0.9800
C6 H6B 0.9800
C6 H6C 0.9800
C7 H7A 0.9800
C7 H7B 0.9800
C7 H7C 0.9800
C8 H8A 0.9800
C8 H8B 0.9800
C8 H8C 0.9800
C9 N4 1.350(3)
C9 C10 1.411(3)
C9 C12 1.522(3)
C10 C11 1.380(3)
C10 H10 0.9500
C11 N3 1.368(3)
C11 C16 1.504(3)
C12 C13B 1.430(10)
C12 C15A 1.489(4)
C12 C13A 1.550(4)
C12 C14B 1.553(10)
C12 C14A 1.577(4)
C12 C15B 1.654(10)
C13A H13A 0.9800
C13A H13B 0.9800
C13A H13C 0.9800
C14A H14A 0.9800
C14A H14B 0.9800
C14A H14C 0.9800
C15A H15A 0.9800
C15A H15B 0.9800
C15A H15C 0.9800
C13B H13D 0.9800
C13B H13E 0.9800
C13B H13F 0.9800
C14B H14D 0.9800
C14B H14E 0.9800
C14B H14F 0.9800
C15B H15D 0.9800
C15B H15E 0.9800
C15B H15F 0.9800
C16 H16A 0.9800
C16 H16B 0.9800
C16 H16C 0.9800
C17 N6 1.348(3)
C17 C18 1.407(3)
C17 C20 1.517(3)
C18 C19 1.383(3)
C18 H18 0.9500
C19 N5 1.365(3)
C19 C24 1.494(3)
C20 C21 1.538(3)
C20 C22 1.543(3)
C20 C23 1.545(3)
C21 H21A 0.9800
C21 H21B 0.9800
C21 H21C 0.9800
C22 H22A 0.9800
C22 H22B 0.9800
C22 H22C 0.9800
C23 H23A 0.9800
C23 H23B 0.9800
C23 H23C 0.9800
C24 H24A 0.9800
C24 H24B 0.9800
C24 H24C 0.9800
C25 N8 1.351(3)
C25 C26 1.412(3)
C25 C28 1.519(3)
C26 C27 1.386(3)
C26 H26 0.9500
C27 N7 1.360(3)
C27 C32 1.504(3)
C28 C31 1.538(3)
C28 C29 1.543(3)
C28 C30 1.548(3)
C29 H29A 0.9800
C29 H29B 0.9800
C29 H29C 0.9800
C30 H30A 0.9800
C30 H30B 0.9800
C30 H30C 0.9800
C31 H31A 0.9800
C31 H31B 0.9800
C31 H31C 0.9800
C32 H32A 0.9800
C32 H32B 0.9800
C32 H32C 0.9800
C33 N10 1.347(3)
C33 C34 1.413(3)
C33 C36 1.524(3)
C34 C35 1.376(3)
C34 H34 0.9500
C35 N9 1.370(3)
C35 C40 1.499(3)
C36 C37 1.535(3)
C36 C38 1.538(3)
C36 C39 1.541(3)
C37 H37A 0.9800
C37 H37B 0.9800
C37 H37C 0.9800
C38 H38A 0.9800
C38 H38B 0.9800
C38 H38C 0.9800
C39 H39A 0.9800
C39 H39B 0.9800
C39 H39C 0.9800
C40 H40A 0.9800
C40 H40B 0.9800
C40 H40C 0.9800
C41 N12 1.334(3)
C41 C42 1.417(3)
C41 C44 1.527(3)
C42 C43 1.377(3)
C42 H42 0.9500
C43 N11 1.371(3)
C43 C48 1.500(3)
C44 C47 1.529(3)
C44 C45 1.536(3)
C44 C46 1.537(3)
C45 H45A 0.9800
C45 H45B 0.9800
C45 H45C 0.9800
C46 H46A 0.9800
C46 H46B 0.9800
C46 H46C 0.9800
C47 H47A 0.9800
C47 H47B 0.9800
C47 H47C 0.9800
C48 H48A 0.9800
C48 H48B 0.9800
C48 H48C 0.9800
C100 C101 1.390(4)
C100 C105 1.394(4)
C100 C106 1.514(4)
C101 C102 1.385(4)
C101 H101 0.9500
C102 C103 1.382(4)
C102 H102 0.9500
C103 C104 1.392(4)
C103 H103 0.9500
C104 C105 1.388(4)
C104 H104 0.9500
C105 H105 0.9500
C106 H10A 0.9800
C106 H10B 0.9800
C106 H10C 0.9800
N1 N2 1.394(3)
N1 B1 1.562(3)
N2 Ca1 2.474(2)
N3 N4 1.398(3)
N3 B1 1.560(3)
N4 Ca1 2.537(2)
N5 N6 1.392(3)
N5 B1 1.566(3)
N6 Ca1 2.504(2)
N7 N8 1.400(3)
N7 B2 1.562(3)
N8 Ca1 2.633(2)
N9 N10 1.401(3)
N9 B2 1.549(3)
N9 Ca1 2.983(3)
N10 Ca1 2.531(2)
N11 N12 1.382(3)
N11 B2 1.529(3)
Ca1 B2 2.994(3)
Ca1 H02 2.35(2)
B1 H01 1.12(2)
B2 H02 1.16(2)

loop_
_geom_torsion_atom_site_label_1
_geom_torsion_atom_site_label_2
_geom_torsion_atom_site_label_3
_geom_torsion_atom_site_label_4
_geom_torsion
N2 C1 C2 C3 -1.0(3)
C4 C1 C2 C3 173.5(2)
C1 C2 C3 N1 0.1(3)
C1 C2 C3 C8 179.5(2)
N2 C1 C4 C7 -27.3(3)
C2 C1 C4 C7 158.9(2)
N2 C1 C4 C5 94.1(2)
C2 C1 C4 C5 -79.7(3)
N2 C1 C4 C6 -147.4(2)
C2 C1 C4 C6 38.9(3)
N4 C9 C10 C11 0.9(2)
C12 C9 C10 C11 -174.5(2)
C9 C10 C11 N3 -0.3(2)
C9 C10 C11 C16 179.0(2)
N4 C9 C12 C13B -163.3(5)
C10 C9 C12 C13B 11.5(6)
N4 C9 C12 C15A 11.8(3)
C10 C9 C12 C15A -173.5(2)
N4 C9 C12 C13A -110.9(3)
C10 C9 C12 C13A 63.9(3)
N4 C9 C12 C14B 65.5(5)
C10 C9 C12 C14B -119.7(5)
N4 C9 C12 C14A 133.5(2)
C10 C9 C12 C14A -51.7(3)
N4 C9 C12 C15B -45.1(5)
C10 C9 C12 C15B 129.7(5)
N6 C17 C18 C19 -1.2(2)
C20 C17 C18 C19 172.6(2)
C17 C18 C19 N5 0.1(2)
C17 C18 C19 C24 177.9(2)
N6 C17 C20 C21 -18.2(3)
C18 C17 C20 C21 168.7(2)
N6 C17 C20 C22 -140.8(2)
C18 C17 C20 C22 46.1(3)
N6 C17 C20 C23 100.8(2)
C18 C17 C20 C23 -72.3(3)
N8 C25 C26 C27 -0.2(2)
C28 C25 C26 C27 179.5(2)
C25 C26 C27 N7 -0.2(2)
C25 C26 C27 C32 178.2(2)
N8 C25 C28 C31 -4.2(3)
C26 C25 C28 C31 176.1(2)
N8 C25 C28 C29 -124.4(2)
C26 C25 C28 C29 56.0(3)
N8 C25 C28 C30 117.2(2)
C26 C25 C28 C30 -62.4(3)
N10 C33 C34 C35 -0.6(3)
C36 C33 C34 C35 174.2(2)
C33 C34 C35 N9 -0.7(2)
C33 C34 C35 C40 175.3(2)
N10 C33 C36 C37 -29.6(3)
C34 C33 C36 C37 156.3(2)
N10 C33 C36 C38 -150.5(2)
C34 C33 C36 C38 35.4(3)
N10 C33 C36 C39 90.9(2)
C34 C33 C36 C39 -83.2(3)
N12 C41 C42 C43 0.2(3)
C44 C41 C42 C43 -179.1(2)
C41 C42 C43 N11 -0.1(2)
C41 C42 C43 C48 179.5(2)
N12 C41 C44 C47 -121.6(2)
C42 C41 C44 C47 57.6(3)
N12 C41 C44 C45 -0.5(3)
C42 C41 C44 C45 178.8(2)
N12 C41 C44 C46 119.2(2)
C42 C41 C44 C46 -61.5(3)
C105 C100 C101 C102 -1.0(4)
C106 C100 C101 C102 178.4(2)
C100 C101 C102 C103 1.6(4)
C101 C102 C103 C104 -0.4(4)
C102 C103 C104 C105 -1.3(4)
C103 C104 C105 C100 1.9(4)
C101 C100 C105 C104 -0.8(4)
C106 C100 C105 C104 179.8(3)
C2 C3 N1 N2 0.8(2)
C8 C3 N1 N2 -178.7(2)
C2 C3 N1 B1 -174.6(2)
C8 C3 N1 B1 5.9(3)
C2 C1 N2 N1 1.4(2)
C4 C1 N2 N1 -173.25(19)
C2 C1 N2 Ca1 -141.29(18)
C4 C1 N2 Ca1 44.0(3)
C3 N1 N2 C1 -1.4(2)
B1 N1 N2 C1 174.16(19)
C3 N1 N2 Ca1 154.21(14)
B1 N1 N2 Ca1 -30.2(2)
C10 C11 N3 N4 -0.5(2)
C16 C11 N3 N4 -179.79(19)
C10 C11 N3 B1 172.0(2)
C16 C11 N3 B1 -7.3(3)
C10 C9 N4 N3 -1.2(2)
C12 C9 N4 N3 174.32(19)
C10 C9 N4 Ca1 168.86(17)
C12 C9 N4 Ca1 -15.6(4)
C11 N3 N4 C9 1.0(2)
B1 N3 N4 C9 -171.80(19)
C11 N3 N4 Ca1 -172.72(13)
B1 N3 N4 Ca1 14.4(2)
C18 C19 N5 N6 1.0(2)
C24 C19 N5 N6 -176.82(19)
C18 C19 N5 B1 -162.9(2)
C24 C19 N5 B1 19.3(3)
C18 C17 N6 N5 1.9(2)
C20 C17 N6 N5 -172.33(19)
C18 C17 N6 Ca1 -145.08(19)
C20 C17 N6 Ca1 40.7(3)
C19 N5 N6 C17 -1.8(2)
B1 N5 N6 C17 162.93(18)
C19 N5 N6 Ca1 157.73(14)
B1 N5 N6 Ca1 -37.5(2)
C26 C27 N7 N8 0.6(2)
C32 C27 N7 N8 -177.9(2)
C26 C27 N7 B2 -176.3(2)
C32 C27 N7 B2 5.1(4)
C26 C25 N8 N7 0.6(2)
C28 C25 N8 N7 -179.12(19)
C26 C25 N8 Ca1 178.42(19)
C28 C25 N8 Ca1 -1.3(4)
C27 N7 N8 C25 -0.8(2)
B2 N7 N8 C25 176.92(17)
C27 N7 N8 Ca1 -179.55(13)
B2 N7 N8 Ca1 -1.87(19)
C34 C35 N9 N10 1.6(2)
C40 C35 N9 N10 -174.7(2)
C34 C35 N9 B2 -166.7(2)
C40 C35 N9 B2 17.1(4)
C34 C35 N9 Ca1 64.0(3)
C40 C35 N9 Ca1 -112.2(3)
C34 C33 N10 N9 1.5(2)
C36 C33 N10 N9 -173.59(19)
C34 C33 N10 Ca1 -114.8(2)
C36 C33 N10 Ca1 70.2(3)
C35 N9 N10 C33 -1.9(2)
B2 N9 N10 C33 168.25(18)
Ca1 N9 N10 C33 -143.19(18)
C35 N9 N10 Ca1 141.25(15)
B2 N9 N10 Ca1 -48.56(18)
C42 C43 N11 N12 0.0(2)
C48 C43 N11 N12 -179.6(2)
C42 C43 N11 B2 179.2(2)
C48 C43 N11 B2 -0.5(3)
C42 C41 N12 N11 -0.2(2)
C44 C41 N12 N11 179.17(18)
C43 N11 N12 C41 0.1(2)
B2 N11 N12 C41 -179.10(19)
C11 N3 B1 N1 115.5(2)
N4 N3 B1 N1 -72.9(2)
C11 N3 B1 N5 -118.4(2)
N4 N3 B1 N5 53.1(3)
C3 N1 B1 N3 -98.3(2)
N2 N1 B1 N3 86.9(2)
C3 N1 B1 N5 136.8(2)
N2 N1 B1 N5 -38.0(3)
C19 N5 B1 N3 123.7(2)
N6 N5 B1 N3 -38.4(3)
C19 N5 B1 N1 -109.7(2)
N6 N5 B1 N1 88.2(2)
C43 N11 B2 N9 161.9(2)
N12 N11 B2 N9 -19.1(3)
C43 N11 B2 N7 -71.4(3)
N12 N11 B2 N7 107.7(2)
C43 N11 B2 Ca1 62.0(4)
N12 N11 B2 Ca1 -118.9(3)
C35 N9 B2 N11 57.6(3)
N10 N9 B2 N11 -110.0(2)
Ca1 N9 B2 N11 -150.93(18)
C35 N9 B2 N7 -70.4(3)
N10 N9 B2 N7 122.04(19)
Ca1 N9 B2 N7 81.08(16)
C35 N9 B2 Ca1 -151.5(2)
N10 N9 B2 Ca1 40.96(15)
C27 N7 B2 N11 -21.8(3)
N8 N7 B2 N11 161.34(17)
C27 N7 B2 N9 106.0(3)
N8 N7 B2 N9 -70.9(2)
C27 N7 B2 Ca1 178.5(2)
N8 N7 B2 Ca1 1.58(16)
